data_4020928
loop_
_publ_author_name
'Daniel B. Werz'
'Rolf Gleiter'
'Frank Rominger'

_publ_section_title
;
 Cyclic Tetra- and Hexaynes Containing 1,4-Donor-Substituted
 Butadiyne Units: Synthesis and Supramolecular Organization
;
_journal_name_full 'Journal of Organic Chemistry'
_journal_page_first 2945
_journal_page_last 2952
_journal_paper_doi 10.1021/jo035882+
_journal_volume 69
_journal_year 2004
_chemical_formula_sum 'C14 H12 S4'
_chemical_formula_weight 308.48
_chemical_name_common 2(3)
_space_group_IT_number 61
_symmetry_cell_setting orthorhombic
_symmetry_space_group_name_Hall '-P 2ac 2ab'
_symmetry_space_group_name_H-M 'P b c a'
_cell_angle_alpha 90.00
_cell_angle_beta 90.00
_cell_angle_gamma 90.00
_cell_formula_units_Z 4
_cell_length_a 9.5766(2)
_cell_length_b 9.0725(2)
_cell_length_c 16.9590(3)
_cell_measurement_temperature 200(2)
_cell_volume 1473.46(5)
_diffrn_ambient_temperature 200(2)
_exptl_crystal_density_diffrn 1.391
_cod_depositor_comments
;
The following automatic conversions were performed:
'_symmetry_cell_setting' value 'Orthorhombic' changed to 'orthorhombic'
according to '/home/saulius/struct/CIF-dictionaries/cif_core.dic'
dictionary named 'cif_core.dic' version 2.4.1 from 2010-06-29.

Automatic conversion script
Id: cif_fix_enum 1527 2010-12-29 10:47:43Z saulius 
;
_cod_database_code 4020928

loop_
_symmetry_equiv_pos_as_xyz
'x, y, z'
'-x+1/2, -y, z+1/2'
'-x, y+1/2, -z+1/2'
'x+1/2, -y+1/2, -z'
'-x, -y, -z'
'x-1/2, y, -z-1/2'
'x, -y-1/2, z-1/2'
'-x-1/2, y-1/2, z'

loop_
_atom_site_label
_atom_site_type_symbol
_atom_site_fract_x
_atom_site_fract_y
_atom_site_fract_z
_atom_site_U_iso_or_equiv
_atom_site_adp_type
_atom_site_occupancy
_atom_site_symmetry_multiplicity
_atom_site_calc_flag
_atom_site_refinement_flags
_atom_site_disorder_assembly
_atom_site_disorder_group
S1 S 1.05077(5) -0.15604(7) 0.75286(3) 0.04789(19) Uani 1 1 d . . .
C2 C 0.93889(17) -0.0800(2) 0.68894(11) 0.0344(4) Uani 1 1 d . . .
C3 C 0.85753(18) -0.01875(19) 0.64550(11) 0.0329(4) Uani 1 1 d . . .
C4 C 0.76588(18) 0.0505(2) 0.59624(10) 0.0330(4) Uani 1 1 d . . .
C5 C 0.68631(18) 0.1110(2) 0.55147(10) 0.0343(4) Uani 1 1 d . . .
S6 S 0.56724(5) 0.18446(6) 0.49065(3) 0.03958(17) Uani 1 1 d . . .
C7 C 0.67727(19) 0.28989(19) 0.42372(11) 0.0310(4) Uani 1 1 d . . .
H7A H 0.612(2) 0.341(2) 0.3910(12) 0.041(6) Uiso 1 1 d . . .
H7B H 0.731(2) 0.361(2) 0.4556(13) 0.046(6) Uiso 1 1 d . . .
C8 C 0.76986(17) 0.19061(18) 0.37428(10) 0.0275(4) Uani 1 1 d . . .
H8A H 0.715(2) 0.116(2) 0.3484(11) 0.033(5) Uiso 1 1 d . . .
H8B H 0.834(2) 0.142(2) 0.4087(11) 0.034(5) Uiso 1 1 d . . .
C9 C 1.1514(2) -0.2764(2) 0.68820(12) 0.0373(4) Uani 1 1 d . . .
H9A H 1.211(2) -0.328(3) 0.7236(14) 0.051(7) Uiso 1 1 d . . .
H9B H 1.091(3) -0.347(3) 0.6664(15) 0.063(8) Uiso 1 1 d . . .

loop_
_atom_site_aniso_label
_atom_site_aniso_U_11
_atom_site_aniso_U_22
_atom_site_aniso_U_33
_atom_site_aniso_U_23
_atom_site_aniso_U_13
_atom_site_aniso_U_12
S1 0.0382(3) 0.0760(4) 0.0294(3) 0.0038(2) 0.00353(19) 0.0153(2)
C2 0.0288(9) 0.0395(10) 0.0349(9) -0.0015(7) 0.0077(7) 0.0005(7)
C3 0.0315(9) 0.0348(9) 0.0326(9) -0.0047(7) 0.0073(7) 0.0007(7)
C4 0.0301(8) 0.0357(9) 0.0332(9) -0.0015(7) 0.0064(7) -0.0018(7)
C5 0.0342(9) 0.0370(9) 0.0318(9) -0.0013(7) 0.0065(7) 0.0023(7)
S6 0.0248(2) 0.0541(3) 0.0398(3) 0.0065(2) 0.00443(17) 0.00450(19)
C7 0.0304(8) 0.0274(8) 0.0352(9) 0.0020(7) -0.0005(7) 0.0046(7)
C8 0.0252(8) 0.0263(8) 0.0312(9) 0.0024(7) -0.0010(7) 0.0013(6)
C9 0.0331(9) 0.0400(10) 0.0388(10) 0.0109(8) 0.0046(8) 0.0066(8)

loop_
_geom_bond_atom_site_label_1
_geom_bond_atom_site_label_2
_geom_bond_distance
_geom_bond_site_symmetry_2
_geom_bond_publ_flag
S1 C2 1.6731(19) . ?
S1 C9 1.8231(19) . ?
C2 C3 1.208(3) . ?
C3 C4 1.365(3) . ?
C4 C5 1.208(3) . ?
C5 S6 1.6758(19) . ?
S6 C7 1.8204(18) . ?
C7 C8 1.517(2) . ?
C8 C9 1.515(2) 5_756 ?
C9 C8 1.515(2) 5_756 ?
